data_7100960
loop_
_publ_author_name
'Philip Gale'
'Simon J. Brooks'
'Louise S. Evans'
'Michael B. Hursthouse'
'Mark E. Light'

_publ_section_title
;
'Twisted' isophthalamide analogues
;
_journal_name_full 'Chemical Communications'
_journal_paper_doi 10.1039/b413654c
_journal_year 2005
_chemical_formula_sum 'C30 H24 N2 O5 S'
_chemical_formula_weight 524.57
_space_group_IT_number 14
_symmetry_cell_setting monoclinic
_symmetry_space_group_name_Hall '-P 2ybc'
_symmetry_space_group_name_H-M 'P 1 21/c 1'
_cell_angle_alpha 90.00
_cell_angle_beta 102.202(2)
_cell_angle_gamma 90.00
_cell_formula_units_Z 4
_cell_length_a 15.3919(17)
_cell_length_b 4.9065(5)
_cell_length_c 33.175(4)
_cell_measurement_temperature 120(2)
_cell_volume 2448.8(5)
_diffrn_ambient_temperature 120(2)
_exptl_crystal_density_diffrn 1.423
_cod_depositor_comments
;
The following automatic conversions were performed:
'_symmetry_cell_setting' value 'Monoclinic' changed to 'monoclinic'
according to '/home/saulius/struct/CIF-dictionaries/cif_core.dic'
dictionary named 'cif_core.dic' version 2.4.1 from 2010-06-29.

Automatic conversion script
Id: cif_fix_enum 1527 2010-12-29 10:47:43Z saulius 
;
_cod_original_sg_symbol_H-M 'P 21/c'
_cod_database_code 7100960

loop_
_symmetry_equiv_pos_as_xyz
'x, y, z'
'-x, y+1/2, -z+1/2'
'-x, -y, -z'
'x, -y-1/2, z-1/2'

loop_
_atom_site_label
_atom_site_type_symbol
_atom_site_fract_x
_atom_site_fract_y
_atom_site_fract_z
_atom_site_U_iso_or_equiv
_atom_site_adp_type
_atom_site_occupancy
_atom_site_symmetry_multiplicity
_atom_site_calc_flag
_atom_site_refinement_flags
_atom_site_disorder_assembly
_atom_site_disorder_group
N1 N 0.29644(16) 0.4181(5) 0.06119(7) 0.0238(6) Uani 1 1 d . . .
H1 H 0.3028 0.5835 0.0717 0.029 Uiso 1 1 calc R A 1
N2 N 0.37034(15) 0.5138(5) 0.26165(7) 0.0229(5) Uani 1 1 d . . .
H2 H 0.3545 0.6810 0.2537 0.027 Uiso 1 1 calc R . .
O1 O 0.10432(13) 0.4620(4) 0.04967(6) 0.0257(5) Uani 1 1 d . . .
O2 O 0.09127(13) 1.0171(4) 0.18785(6) 0.0278(5) Uani 1 1 d . . .
O3 O 0.25481(13) -0.0122(4) 0.07450(6) 0.0257(5) Uani 1 1 d . . .
O4 O 0.36613(13) 0.0740(4) 0.23923(6) 0.0254(5) Uani 1 1 d . . .
C1 C 0.16822(17) 0.5397(6) 0.11989(8) 0.0193(6) Uani 1 1 d . B .
C2 C 0.10338(18) 0.5959(6) 0.08071(8) 0.0201(6) Uani 1 1 d . . .
C3 C 0.03506(18) 0.8077(6) 0.08090(9) 0.0222(6) Uani 1 1 d . . .
C4 C -0.0255(2) 0.8685(7) 0.04448(10) 0.0324(7) Uani 1 1 d . . .
H4 H -0.0227 0.7746 0.0198 0.039 Uiso 1 1 calc R . .
C5 C -0.0899(2) 1.0656(8) 0.04429(11) 0.0444(9) Uani 1 1 d . . .
H5 H -0.1301 1.1099 0.0192 0.053 Uiso 1 1 calc R . .
C6 C -0.0962(2) 1.1991(8) 0.08048(10) 0.0402(9) Uani 1 1 d . . .
H6 H -0.1414 1.3313 0.0802 0.048 Uiso 1 1 calc R . .
C7 C -0.03722(19) 1.1408(6) 0.11677(9) 0.0273(7) Uani 1 1 d . . .
H7 H -0.0417 1.2327 0.1415 0.033 Uiso 1 1 calc R . .
C8 C 0.02945(18) 0.9457(6) 0.11726(9) 0.0214(6) Uani 1 1 d . . .
C9 C 0.09283(18) 0.8885(6) 0.15644(8) 0.0203(6) Uani 1 1 d . . .
C10 C 0.16036(17) 0.6682(6) 0.15671(8) 0.0192(6) Uani 1 1 d . . .
C11 C 0.21719(17) 0.6026(6) 0.19377(8) 0.0204(6) Uani 1 1 d . . .
H11 H 0.2121 0.6943 0.2184 0.024 Uiso 1 1 calc R . .
C12 C 0.28135(18) 0.4031(6) 0.19480(8) 0.0198(6) Uani 1 1 d . . .
C13 C 0.29026(18) 0.2736(6) 0.15840(8) 0.0187(6) Uani 1 1 d . B .
H13 H 0.3334 0.1341 0.1593 0.022 Uiso 1 1 calc R . .
C14 C 0.23648(18) 0.3476(6) 0.12100(8) 0.0191(6) Uani 1 1 d . . .
C15 C 0.26031(17) 0.2317(6) 0.08253(8) 0.0184(6) Uani 1 1 d . B .
C16A C 0.3246(3) 0.3795(10) 0.02480(9) 0.0222(11) Uani 0.50 1 d PG B 1
C17A C 0.4129(2) 0.3869(9) 0.02129(10) 0.0271(13) Uani 0.50 1 d PG B 1
H17A H 0.4585 0.4217 0.0449 0.033 Uiso 0.50 1 calc PR B 1
C18A C 0.43468(19) 0.3433(10) -0.01679(12) 0.0320(15) Uani 0.50 1 d PG B 1
H18A H 0.4951 0.3483 -0.0192 0.038 Uiso 0.50 1 calc PR B 1
C19A C 0.3681(2) 0.2923(10) -0.05136(9) 0.0259(8) Uani 0.50 1 d PG B 1
H19A H 0.3829 0.2625 -0.0774 0.031 Uiso 0.50 1 calc PR B 1
C20A C 0.2797(2) 0.2849(9) -0.04785(10) 0.0261(13) Uani 0.50 1 d PG B 1
H20A H 0.2341 0.2501 -0.0715 0.031 Uiso 0.50 1 calc PR B 1
C21A C 0.25793(19) 0.3285(9) -0.00977(12) 0.0236(13) Uani 0.50 1 d PG B 1
H21A H 0.1975 0.3234 -0.0074 0.028 Uiso 0.50 1 calc PR B 1
C16B C 0.3107(3) 0.5900(6) -0.00581(11) 0.0222(11) Uani 0.50 1 d PG B 2
H16B H 0.2931 0.7630 0.0025 0.027 Uiso 0.50 1 calc PR B 2
C21B C 0.3140(3) 0.3662(8) 0.02015(9) 0.0158(15) Uani 0.50 1 d PG B 2
C17B C 0.3398(3) 0.1131(6) 0.00792(11) 0.0272(13) Uani 0.50 1 d PG B 2
H17B H 0.3420 -0.0398 0.0257 0.033 Uiso 0.50 1 calc PR B 2
C18B C 0.3623(3) 0.0839(6) -0.03028(12) 0.0316(15) Uani 0.50 1 d PG B 2
H18B H 0.3799 -0.0890 -0.0386 0.038 Uiso 0.50 1 calc PR B 2
C19B C 0.3591(3) 0.3077(8) -0.05624(9) 0.0259(8) Uani 0.50 1 d PG B 2
H19B H 0.3745 0.2878 -0.0823 0.031 Uiso 0.50 1 calc PR B 2
C20B C 0.3333(3) 0.5608(7) -0.04401(11) 0.0277(14) Uani 0.50 1 d PG B 2
H20B H 0.3310 0.7138 -0.0618 0.033 Uiso 0.50 1 calc PR B 2
C22 C 0.34305(18) 0.3146(6) 0.23410(8) 0.0199(6) Uani 1 1 d . . .
C23 C 0.42193(18) 0.4828(6) 0.30215(9) 0.0218(6) Uani 1 1 d . . .
C24 C 0.48723(19) 0.2844(6) 0.31283(9) 0.0265(7) Uani 1 1 d . . .
H24 H 0.4989 0.1601 0.2927 0.032 Uiso 1 1 calc R . .
C25 C 0.5350(2) 0.2698(7) 0.35303(9) 0.0302(7) Uani 1 1 d . . .
H25 H 0.5796 0.1342 0.3603 0.036 Uiso 1 1 calc R . .
C26 C 0.51903(19) 0.4481(6) 0.38273(9) 0.0277(7) Uani 1 1 d . . .
H26 H 0.5518 0.4338 0.4103 0.033 Uiso 1 1 calc R . .
C27 C 0.4550(2) 0.6479(7) 0.37208(10) 0.0338(7) Uani 1 1 d . . .
H27 H 0.4444 0.7739 0.3922 0.041 Uiso 1 1 calc R . .
C28 C 0.4062(2) 0.6642(7) 0.33178(9) 0.0318(7) Uani 1 1 d . . .
H28 H 0.3618 0.8005 0.3245 0.038 Uiso 1 1 calc R . .
S1 S 0.18688(5) 1.13995(18) 0.28837(2) 0.0327(3) Uani 1 1 d . . .
O5 O 0.1826(3) 0.8408(6) 0.29087(10) 0.0885(13) Uani 1 1 d . . .
C29 C 0.2178(3) 1.2605(8) 0.33996(10) 0.0425(9) Uani 1 1 d . . .
H29A H 0.1771 1.1858 0.3562 0.064 Uiso 1 1 calc R . .
H29B H 0.2146 1.4600 0.3401 0.064 Uiso 1 1 calc R . .
H29C H 0.2786 1.2022 0.3520 0.064 Uiso 1 1 calc R . .
C30 C 0.0785(2) 1.2644(9) 0.27764(12) 0.0503(11) Uani 1 1 d . . .
H30A H 0.0509 1.2268 0.2488 0.075 Uiso 1 1 calc R . .
H30B H 0.0794 1.4615 0.2825 0.075 Uiso 1 1 calc R . .
H30C H 0.0443 1.1748 0.2956 0.075 Uiso 1 1 calc R . .

loop_
_atom_site_aniso_label
_atom_site_aniso_U_11
_atom_site_aniso_U_22
_atom_site_aniso_U_33
_atom_site_aniso_U_23
_atom_site_aniso_U_13
_atom_site_aniso_U_12
N1 0.0322(13) 0.0157(12) 0.0271(13) -0.0024(10) 0.0147(11) -0.0017(10)
N2 0.0283(13) 0.0137(12) 0.0246(13) 0.0021(10) 0.0010(10) 0.0015(10)
O1 0.0276(11) 0.0260(12) 0.0233(11) -0.0029(9) 0.0048(8) 0.0013(9)
O2 0.0286(11) 0.0277(12) 0.0284(11) -0.0052(9) 0.0089(9) 0.0044(9)
O3 0.0317(11) 0.0179(11) 0.0296(11) -0.0028(9) 0.0108(9) -0.0004(9)
O4 0.0347(12) 0.0157(11) 0.0259(11) -0.0004(8) 0.0065(9) 0.0015(9)
C1 0.0201(14) 0.0153(14) 0.0246(14) 0.0004(11) 0.0093(11) -0.0034(11)
C2 0.0205(14) 0.0190(15) 0.0221(14) -0.0013(12) 0.0076(11) -0.0057(12)
C3 0.0207(14) 0.0203(15) 0.0260(15) 0.0031(12) 0.0056(12) -0.0036(12)
C4 0.0340(17) 0.0341(19) 0.0282(16) 0.0020(14) 0.0042(13) 0.0035(15)
C5 0.046(2) 0.048(2) 0.0345(19) 0.0019(17) -0.0024(16) 0.0216(18)
C6 0.0361(19) 0.043(2) 0.0400(19) 0.0026(16) 0.0034(15) 0.0200(16)
C7 0.0272(15) 0.0237(16) 0.0327(16) -0.0003(13) 0.0104(13) 0.0042(13)
C8 0.0188(14) 0.0191(15) 0.0280(15) 0.0013(12) 0.0086(11) -0.0019(11)
C9 0.0218(14) 0.0160(14) 0.0252(15) -0.0004(12) 0.0101(11) -0.0018(12)
C10 0.0184(13) 0.0175(15) 0.0233(14) -0.0017(12) 0.0075(11) -0.0021(11)
C11 0.0221(14) 0.0170(14) 0.0236(14) -0.0008(12) 0.0083(11) -0.0034(12)
C12 0.0226(14) 0.0145(14) 0.0237(14) 0.0016(11) 0.0077(11) -0.0034(11)
C13 0.0219(14) 0.0131(14) 0.0227(14) -0.0005(11) 0.0084(11) -0.0012(11)
C14 0.0229(14) 0.0135(14) 0.0226(14) -0.0022(11) 0.0084(11) -0.0039(11)
C15 0.0186(13) 0.0154(15) 0.0203(14) 0.0017(11) 0.0020(11) 0.0027(11)
C16A 0.026(3) 0.014(3) 0.028(2) 0.001(2) 0.007(2) 0.002(2)
C17A 0.023(3) 0.029(3) 0.028(3) -0.001(3) 0.004(2) 0.001(3)
C18A 0.028(3) 0.037(4) 0.036(3) 0.003(3) 0.017(3) 0.004(3)
C19A 0.0318(18) 0.0252(17) 0.0234(17) -0.0012(14) 0.0120(15) 0.0000(14)
C20A 0.033(3) 0.023(3) 0.021(3) -0.002(2) 0.002(2) 0.001(3)
C21A 0.026(3) 0.025(3) 0.022(3) 0.002(2) 0.009(3) 0.002(3)
C16B 0.026(3) 0.014(3) 0.028(2) 0.001(2) 0.007(2) 0.002(2)
C21B 0.016(3) 0.020(4) 0.014(3) -0.002(3) 0.008(3) -0.003(3)
C17B 0.040(3) 0.017(3) 0.026(3) 0.001(2) 0.010(3) -0.005(3)
C18B 0.047(4) 0.023(3) 0.028(3) -0.003(3) 0.016(3) 0.007(3)
C19B 0.0318(18) 0.0252(17) 0.0234(17) -0.0012(14) 0.0120(15) 0.0000(14)
C20B 0.034(3) 0.027(3) 0.024(3) 0.007(3) 0.010(3) 0.008(3)
C22 0.0235(14) 0.0173(15) 0.0218(14) 0.0010(11) 0.0109(12) 0.0007(12)
C23 0.0222(14) 0.0189(15) 0.0244(15) 0.0020(12) 0.0057(11) -0.0039(12)
C24 0.0250(15) 0.0262(16) 0.0295(16) -0.0016(13) 0.0083(13) 0.0039(13)
C25 0.0245(15) 0.0322(18) 0.0327(17) 0.0022(14) 0.0029(13) 0.0048(14)
C26 0.0256(15) 0.0314(18) 0.0253(15) 0.0070(13) 0.0035(12) -0.0050(13)
C27 0.0355(17) 0.0374(19) 0.0281(16) -0.0064(15) 0.0062(13) 0.0016(15)
C28 0.0321(17) 0.0296(18) 0.0314(17) -0.0049(14) 0.0017(13) 0.0078(14)
S1 0.0329(4) 0.0334(5) 0.0328(5) -0.0024(4) 0.0089(3) 0.0094(4)
O5 0.155(3) 0.0279(16) 0.061(2) -0.0047(14) -0.026(2) 0.0275(19)
C29 0.055(2) 0.033(2) 0.0369(19) -0.0005(16) 0.0028(17) 0.0038(17)
C30 0.0339(19) 0.056(3) 0.057(2) -0.031(2) 0.0017(17) 0.0088(18)

loop_
_geom_bond_atom_site_label_1
_geom_bond_atom_site_label_2
_geom_bond_distance
_geom_bond_site_symmetry_2
_geom_bond_publ_flag
N1 C15 1.347(4) . ?
N1 C16A 1.379(3) . ?
N1 C21B 1.465(3) . ?
N2 C22 1.344(4) . ?
N2 C23 1.417(4) . ?
O1 C2 1.224(3) . ?
O2 C9 1.223(3) . ?
O3 C15 1.225(3) . ?
O4 C22 1.234(3) . ?
C1 C10 1.402(4) . ?
C1 C14 1.406(4) . ?
C1 C2 1.488(4) . ?
C2 C3 1.479(4) . ?
C3 C4 1.394(4) . ?
C3 C8 1.402(4) . ?
C4 C5 1.384(5) . ?
C5 C6 1.389(5) . ?
C6 C7 1.376(4) . ?
C7 C8 1.401(4) . ?
C8 C9 1.478(4) . ?
C9 C10 1.498(4) . ?
C10 C11 1.388(4) . ?
C11 C12 1.386(4) . ?
C12 C13 1.397(4) . ?
C12 C22 1.506(4) . ?
C13 C14 1.386(4) . ?
C14 C15 1.511(4) . ?
C16A C17A 1.3900 . ?
C16A C21A 1.3900 . ?
C17A C18A 1.3900 . ?
C18A C19A 1.3900 . ?
C19A C20A 1.3900 . ?
C20A C21A 1.3900 . ?
C16B C21B 1.3900 . ?
C16B C20B 1.3900 . ?
C21B C17B 1.3900 . ?
C17B C18B 1.3900 . ?
C18B C19B 1.3900 . ?
C19B C20B 1.3900 . ?
C23 C28 1.385(4) . ?
C23 C24 1.390(4) . ?
C24 C25 1.382(4) . ?
C25 C26 1.378(4) . ?
C26 C27 1.382(4) . ?
C27 C28 1.391(4) . ?
S1 O5 1.472(3) . ?
S1 C30 1.741(3) . ?
S1 C29 1.778(3) . ?
